data_7221966
loop_
_publ_author_name
'Jia, Lina'
'Zhang, Qi'
'Wang, Jian-Rong'
'Mei, Xuefeng'

_publ_section_title
;
 Versatile solid modifications of icariin: structure, properties and form
 transformation
;
_journal_issue 39
_journal_name_full CrystEngComm
_journal_page_first 7500
_journal_paper_doi 10.1039/C5CE01422K
_journal_volume 17
_journal_year 2015
_chemical_absolute_configuration ad
_chemical_formula_sum 'C35.5 H46 O15.5'
_chemical_formula_weight 720.22
_chemical_name_common Icariin
_chemical_name_systematic
; 
 ? 
;
_space_group_IT_number 19
_symmetry_cell_setting orthorhombic
_symmetry_space_group_name_Hall 'P 2ac 2ab'
_symmetry_space_group_name_H-M 'P 21 21 21'
_atom_sites_solution_hydrogens geom
_atom_sites_solution_primary direct
_atom_sites_solution_secondary difmap
_audit_creation_method SHELXL-97
_audit_update_record
;
2015-07-17 deposited with the CCDC.
2015-08-30 downloaded from the CCDC.
;
_cell_angle_alpha 90.00
_cell_angle_beta 90.00
_cell_angle_gamma 90.00
_cell_formula_units_Z 8
_cell_length_a 9.8881(13)
_cell_length_b 22.984(3)
_cell_length_c 31.311(4)
_cell_measurement_temperature 296(2)
_cell_volume 7116.0(16)
_computing_cell_refinement 'Bruker SAINT'
_computing_data_collection 'Bruker APEX2'
_computing_data_reduction 'Bruker SAINT'
_computing_molecular_graphics 'Bruker SHELXTL'
_computing_publication_material 'Bruker SHELXTL'
_computing_structure_refinement 'SHELXL-97 (Sheldrick, 2008)'
_computing_structure_solution 'SHELXS-97 (Sheldrick, 2008)'
_diffrn_ambient_temperature 296(2)
_diffrn_measured_fraction_theta_full 0.986
_diffrn_measured_fraction_theta_max 0.986
_diffrn_measurement_device_type 'Bruker APXII-CCD'
_diffrn_measurement_method '\f and \w scans'
_diffrn_radiation_monochromator graphite
_diffrn_radiation_source 'fine-focus sealed tube'
_diffrn_radiation_type MoK\a
_diffrn_radiation_wavelength 0.71073
_diffrn_reflns_av_R_equivalents 0.0751
_diffrn_reflns_av_sigmaI/netI 0.1020
_diffrn_reflns_limit_h_max 11
_diffrn_reflns_limit_h_min -11
_diffrn_reflns_limit_k_max 25
_diffrn_reflns_limit_k_min -27
_diffrn_reflns_limit_l_max 36
_diffrn_reflns_limit_l_min -35
_diffrn_reflns_number 29303
_diffrn_reflns_theta_full 24.92
_diffrn_reflns_theta_max 24.92
_diffrn_reflns_theta_min 1.10
_exptl_absorpt_coefficient_mu 0.106
_exptl_crystal_colour yellow
_exptl_crystal_density_diffrn 1.345
_exptl_crystal_density_method 'not measured'
_exptl_crystal_description prism
_exptl_crystal_F_000 3060
_exptl_crystal_size_max 0.2
_exptl_crystal_size_mid 0.1
_exptl_crystal_size_min 0.05
_refine_diff_density_max 0.283
_refine_diff_density_min -0.324
_refine_diff_density_rms 0.075
_refine_ls_abs_structure_details 'Flack H D (1983), Acta Cryst. A39, 876-881'
_refine_ls_abs_structure_Flack -0.3(12)
_refine_ls_extinction_method none
_refine_ls_goodness_of_fit_ref 0.993
_refine_ls_hydrogen_treatment mixed
_refine_ls_matrix_type full
_refine_ls_number_parameters 938
_refine_ls_number_reflns 12114
_refine_ls_number_restraints 1400
_refine_ls_restrained_S_all 0.974
_refine_ls_R_factor_all 0.1265
_refine_ls_R_factor_gt 0.0660
_refine_ls_shift/su_max 0.073
_refine_ls_shift/su_mean 0.003
_refine_ls_structure_factor_coef Fsqd
_refine_ls_weighting_details 'calc w=1/[\s^2^(Fo^2^)+(0.1000P)^2^+0.7306P] where P=(Fo^2^+2Fc^2^)/3'
_refine_ls_weighting_scheme calc
_refine_ls_wR_factor_gt 0.1572
_refine_ls_wR_factor_ref 0.1910
_reflns_number_gt 7300
_reflns_number_total 12114
_reflns_threshold_expression >2sigma(I)
_cod_data_source_file c5ce01422k2.cif
_cod_data_source_block mo_2014531_0m
_cod_depositor_comments 'Adding full bibliography for 7221958--7221966.cif.'
_cod_original_cell_volume 7115.9(15)
_cod_database_code 7221966

loop_
_symmetry_equiv_pos_as_xyz
'x, y, z'
'x+1/2, -y+1/2, -z'
'-x, y+1/2, -z+1/2'
'-x+1/2, -y, z+1/2'

loop_
_atom_site_label
_atom_site_type_symbol
_atom_site_fract_x
_atom_site_fract_y
_atom_site_fract_z
_atom_site_U_iso_or_equiv
_atom_site_adp_type
_atom_site_occupancy
_atom_site_symmetry_multiplicity
_atom_site_calc_flag
_atom_site_refinement_flags
O7 O 0.7302(4) 0.54987(15) 0.03414(11) 0.0425(10) Uani 1 1 d .
H4 H 0.7884 0.5656 0.0488 0.064 Uiso 1 1 calc R
O6 O 0.4610(4) 0.46293(13) 0.08461(10) 0.0369(9) Uani 1 1 d .
O5 O 0.5608(4) 0.44907(14) 0.15126(10) 0.0378(9) Uani 1 1 d .
O1 O 0.4913(4) 0.31881(13) 0.21197(10) 0.0392(10) Uani 1 1 d .
O10 O 0.2470(4) 0.27403(13) 0.33400(10) 0.0351(9) Uani 1 1 d .
O11 O 0.1932(4) 0.32999(13) 0.39129(10) 0.0328(9) Uani 1 1 d .
O2 O 0.3705(5) 0.48677(14) 0.21123(12) 0.0534(12) Uani 1 1 d .
O3 O 0.2020(5) 0.46324(14) 0.27261(12) 0.0568(13) Uani 1 1 d .
H1 H 0.2340 0.4826 0.2531 0.085 Uiso 1 1 calc R
O12 O 0.2758(5) 0.39380(15) 0.46010(12) 0.0534(11) Uani 1 1 d U
O13 O -0.0207(4) 0.30561(14) 0.48520(10) 0.0438(10) Uani 1 1 d .
H7 H -0.0296 0.2773 0.5009 0.066 Uiso 1 1 calc R
H12B H 0.2966 0.4263 0.4722 0.066 Uiso 1 1 d R
O14 O 0.0274(5) 0.18821(14) 0.45122(12) 0.0514(12) Uani 1 1 d .
O15 O 0.0859(4) 0.18357(13) 0.36462(10) 0.0446(10) Uani 1 1 d .
O4 O 0.8840(6) 0.2264(2) 0.07455(16) 0.0890(19) Uani 1 1 d .
O9 O 0.3914(4) 0.57992(13) 0.11544(11) 0.0352(9) Uani 1 1 d .
O8 O 0.6678(4) 0.61923(13) 0.10782(11) 0.0423(10) Uani 1 1 d .
H3 H 0.6149 0.6366 0.1234 0.063 Uiso 1 1 calc R
H15C H 0.1400 0.1544 0.3625 0.063 Uiso 1 1 d R
O12A O 0.7766(5) 0.37657(16) 0.46778(12) 0.0570(12) Uani 1 1 d .
H6A H 0.8036 0.4031 0.4831 0.086 Uiso 1 1 calc R
O11A O 0.7338(4) 0.33293(13) 0.38375(10) 0.0355(9) Uani 1 1 d .
O10A O 0.7986(4) 0.28087(13) 0.32497(10) 0.0380(9) Uani 1 1 d .
O1A O 1.0340(4) 0.32021(12) 0.19938(10) 0.0346(9) Uani 1 1 d .
O5A O 1.0912(4) 0.44873(14) 0.13432(10) 0.0356(9) Uani 1 1 d .
O6A O 0.9354(4) 0.44863(14) 0.07783(11) 0.0411(10) Uani 1 1 d .
O7A O 1.1842(5) 0.47033(19) -0.00688(13) 0.0679(13) Uani 1 1 d .
H7B H 1.1442 0.4528 -0.0259 0.102 Uiso 1 1 calc R
O13A O 0.4671(4) 0.30788(17) 0.46356(11) 0.0415(9) Uani 1 1 d D
O14A O 0.5165(5) 0.19375(14) 0.42928(10) 0.0467(11) Uani 1 1 d .
H8A H 0.5684 0.1681 0.4214 0.070 Uiso 1 1 calc R
O15A O 0.6194(4) 0.19188(13) 0.34559(10) 0.0384(9) Uani 1 1 d .
O3A O 0.7839(7) 0.47221(15) 0.26698(14) 0.093(2) Uani 1 1 d .
H1A H 0.8122 0.4903 0.2463 0.140 Uiso 1 1 calc R
H15B H 0.6299 0.1558 0.3397 0.140 Uiso 1 1 d R
O2A O 0.9269(5) 0.49065(14) 0.20026(11) 0.0555(13) Uani 1 1 d .
O4A O 1.4010(6) 0.22643(19) 0.05439(15) 0.0810(17) Uani 1 1 d .
O9A O 0.9597(4) 0.57282(14) 0.07917(12) 0.0449(10) Uani 1 1 d .
H2A H 0.9076 0.5806 0.0987 0.067 Uiso 1 1 calc R
O8A O 1.2241(4) 0.57270(16) 0.04342(12) 0.0526(11) Uani 1 1 d .
O1S O 0.5662(6) -0.0135(2) 0.08186(15) 0.0838(16) Uani 1 1 d .
H8B H 1.1596 0.5980 0.0472 0.126 Uiso 1 1 d R
C24 C 0.6124(6) 0.5392(2) 0.05963(15) 0.0328(11) Uani 1 1 d U
H24 H 0.5357 0.5599 0.0469 0.039 Uiso 1 1 calc R
C23 C 0.5822(6) 0.4748(2) 0.05936(15) 0.0340(12) Uani 1 1 d U
H23 H 0.6591 0.4533 0.0712 0.041 Uiso 1 1 calc R
C22 C 0.4626(6) 0.4830(2) 0.12664(15) 0.0347(11) Uani 1 1 d U
H22 H 0.3725 0.4783 0.1392 0.042 Uiso 1 1 calc R
C2 C 0.5032(6) 0.4113(2) 0.18066(15) 0.0362(11) Uani 1 1 d U
C1 C 0.5403(6) 0.3548(2) 0.18120(15) 0.0352(10) Uani 1 1 d U
C8 C 0.4006(6) 0.3365(2) 0.24198(15) 0.0365(11) Uani 1 1 d U
C7 C 0.3642(6) 0.2956(2) 0.27193(14) 0.0328(10) Uani 1 1 d U
C6 C 0.2729(6) 0.3141(2) 0.30252(15) 0.0341(11) Uani 1 1 d U
C28 C 0.1483(6) 0.2845(2) 0.36464(15) 0.0321(11) Uani 1 1 d U
H28 H 0.0622 0.2947 0.3511 0.038 Uiso 1 1 calc R
C29 C 0.0955(6) 0.3445(2) 0.42360(15) 0.0321(11) Uani 1 1 d U
H29 H 0.0087 0.3520 0.4096 0.039 Uiso 1 1 calc R
C33 C 0.1416(6) 0.3998(2) 0.44478(17) 0.0395(13) Uani 1 1 d U
H33B H 0.1375 0.4316 0.4244 0.047 Uiso 1 1 calc R
H33A H 0.0817 0.4089 0.4684 0.047 Uiso 1 1 calc R
C3 C 0.4074(6) 0.4351(2) 0.21123(16) 0.0384(11) Uani 1 1 d U
C9 C 0.3566(6) 0.3940(2) 0.24148(15) 0.0353(11) Uani 1 1 d U
C4 C 0.2564(7) 0.4093(2) 0.27201(16) 0.0415(12) Uani 1 1 d U
C5 C 0.2146(6) 0.3693(2) 0.30298(15) 0.0381(12) Uani 1 1 d U
H5 H 0.1498 0.3793 0.3233 0.046 Uiso 1 1 calc R
C30 C 0.0785(6) 0.2927(2) 0.45266(14) 0.0315(11) Uani 1 1 d U
H30 H 0.1653 0.2842 0.4664 0.038 Uiso 1 1 calc R
C31 C 0.0348(6) 0.23992(19) 0.42671(14) 0.0311(11) Uani 1 1 d U
H31 H -0.0545 0.2477 0.4144 0.037 Uiso 1 1 calc R
C32 C 0.1336(6) 0.22959(18) 0.39089(14) 0.0275(10) Uani 1 1 d U
H32 H 0.2217 0.2189 0.4029 0.033 Uiso 1 1 calc R
C10 C 0.6299(6) 0.3217(2) 0.15266(15) 0.0369(11) Uani 1 1 d U
C15 C 0.7322(6) 0.3471(2) 0.12870(16) 0.0430(11) Uani 1 1 d U
H15 H 0.7436 0.3872 0.1298 0.052 Uiso 1 1 calc R
C14 C 0.8173(7) 0.3148(2) 0.10334(18) 0.0509(12) Uani 1 1 d U
H14 H 0.8867 0.3327 0.0881 0.061 Uiso 1 1 calc R
C13 C 0.7977(8) 0.2546(2) 0.10082(19) 0.0550(14) Uani 1 1 d U
C12 C 0.6968(7) 0.2288(3) 0.12434(19) 0.0555(14) Uani 1 1 d U
H12 H 0.6843 0.1887 0.1230 0.067 Uiso 1 1 calc R
C11 C 0.6145(7) 0.2622(2) 0.14982(17) 0.0462(13) Uani 1 1 d U
H11 H 0.5465 0.2443 0.1656 0.055 Uiso 1 1 calc R
C16 C 0.4128(6) 0.2332(2) 0.26819(15) 0.0361(12) Uani 1 1 d U
H16B H 0.5070 0.2329 0.2596 0.043 Uiso 1 1 calc R
H16A H 0.4060 0.2143 0.2958 0.043 Uiso 1 1 calc R
C17 C 0.3307(6) 0.2002(2) 0.23617(15) 0.0388(12) Uani 1 1 d U
H17 H 0.3179 0.2184 0.2099 0.047 Uiso 1 1 calc R
C18 C 0.2738(7) 0.1482(2) 0.24055(16) 0.0440(13) Uani 1 1 d U
C19 C 0.2847(8) 0.1120(3) 0.27987(19) 0.0646(19) Uani 1 1 d U
H19B H 0.3417 0.0791 0.2743 0.097 Uiso 1 1 calc R
H19C H 0.1964 0.0988 0.2881 0.097 Uiso 1 1 calc R
H19A H 0.3231 0.1348 0.3025 0.097 Uiso 1 1 calc R
C20 C 0.1900(9) 0.1216(3) 0.20614(19) 0.067(2) Uani 1 1 d U
H20D H 0.1023 0.1121 0.2173 0.101 Uiso 1 1 calc R
H20E H 0.2333 0.0869 0.1960 0.101 Uiso 1 1 calc R
H20C H 0.1804 0.1487 0.1830 0.101 Uiso 1 1 calc R
C26 C 0.5066(5) 0.54628(19) 0.13060(15) 0.0315(11) Uani 1 1 d U
H26 H 0.5235 0.5555 0.1607 0.038 Uiso 1 1 calc R
C25 C 0.6293(6) 0.5594(2) 0.10515(16) 0.0333(12) Uani 1 1 d U
H25 H 0.7034 0.5366 0.1175 0.040 Uiso 1 1 calc R
C27 C 0.5494(7) 0.4519(3) 0.01513(17) 0.0580(17) Uani 1 1 d U
H27A H 0.5454 0.4102 0.0159 0.087 Uiso 1 1 calc R
H27B H 0.6184 0.4640 -0.0045 0.087 Uiso 1 1 calc R
H27C H 0.4636 0.4671 0.0061 0.087 Uiso 1 1 calc R
C33A C 0.6754(6) 0.3978(2) 0.44009(16) 0.0394(13) Uani 1 1 d U
H33D H 0.7114 0.4292 0.4228 0.047 Uiso 1 1 calc R
H33C H 0.6001 0.4128 0.4566 0.047 Uiso 1 1 calc R
C29A C 0.6280(6) 0.3489(2) 0.41179(15) 0.0332(11) Uani 1 1 d U
H29A H 0.5520 0.3630 0.3946 0.040 Uiso 1 1 calc R
C28A C 0.6888(6) 0.2924(2) 0.35317(15) 0.0330(11) Uani 1 1 d U
H28A H 0.6098 0.3070 0.3376 0.040 Uiso 1 1 calc R
C6A C 0.8316(6) 0.3210(2) 0.29371(15) 0.0357(11) Uani 1 1 d U
C7A C 0.9132(6) 0.2995(2) 0.26174(15) 0.0335(10) Uani 1 1 d U
C8A C 0.9511(6) 0.3399(2) 0.23072(14) 0.0345(10) Uani 1 1 d U
C1A C 1.0791(6) 0.3564(2) 0.16726(16) 0.0387(11) Uani 1 1 d U
C2A C 1.0429(6) 0.4126(2) 0.16628(15) 0.0341(10) Uani 1 1 d U
C22A C 0.9913(6) 0.4813(2) 0.11053(15) 0.0342(11) Uani 1 1 d U
H57 H 0.9190 0.4933 0.1301 0.041 Uiso 1 1 calc R
C23A C 1.0237(7) 0.4349(2) 0.04233(16) 0.0426(12) Uani 1 1 d U
H23A H 1.0930 0.4072 0.0517 0.051 Uiso 1 1 calc R
C24A C 1.0909(6) 0.4886(2) 0.02428(16) 0.0399(12) Uani 1 1 d U
H24A H 1.0227 0.5139 0.0112 0.048 Uiso 1 1 calc R
C27A C 0.9268(8) 0.4048(3) 0.01013(19) 0.071(2) Uani 1 1 d U
H27D H 0.8802 0.3735 0.0241 0.106 Uiso 1 1 calc R
H27E H 0.9782 0.3897 -0.0134 0.106 Uiso 1 1 calc R
H27F H 0.8622 0.4326 -0.0002 0.106 Uiso 1 1 calc R
C30A C 0.5808(6) 0.29495(19) 0.43662(14) 0.0304(11) Uani 1 1 d U
H30A H 0.6556 0.2817 0.4547 0.036 Uiso 1 1 calc R
C31A C 0.5434(6) 0.24562(19) 0.40622(14) 0.0315(12) Uani 1 1 d U
H31A H 0.4624 0.2567 0.3902 0.038 Uiso 1 1 calc R
C32A C 0.6577(6) 0.23498(19) 0.37532(14) 0.0298(11) Uani 1 1 d U
H32A H 0.7377 0.2219 0.3911 0.036 Uiso 1 1 calc R
C5A C 0.7870(7) 0.3782(2) 0.29606(17) 0.0440(12) Uani 1 1 d U
H5A H 0.7331 0.3905 0.3186 0.053 Uiso 1 1 calc R
C4A C 0.8244(7) 0.4162(2) 0.26430(16) 0.0446(12) Uani 1 1 d U
C9A C 0.9100(6) 0.3982(2) 0.23149(15) 0.0359(11) Uani 1 1 d U
C3A C 0.9585(6) 0.4378(2) 0.19957(15) 0.0385(11) Uani 1 1 d U
C16A C 0.9490(6) 0.2362(2) 0.25938(16) 0.0358(12) Uani 1 1 d U
H16D H 1.0247 0.2313 0.2400 0.043 Uiso 1 1 calc R
H16C H 0.9774 0.2230 0.2874 0.043 Uiso 1 1 calc R
C17A C 0.8344(7) 0.1997(2) 0.24458(18) 0.0470(13) Uani 1 1 d U
H17A H 0.7829 0.2157 0.2227 0.056 Uiso 1 1 calc R
C18A C 0.7951(7) 0.1485(2) 0.25766(18) 0.0460(14) Uani 1 1 d U
C19A C 0.8669(8) 0.1137(2) 0.2914(2) 0.0616(18) Uani 1 1 d U
H19D H 0.9287 0.1384 0.3065 0.092 Uiso 1 1 calc R
H19E H 0.9161 0.0825 0.2781 0.092 Uiso 1 1 calc R
H19F H 0.8019 0.0979 0.3110 0.092 Uiso 1 1 calc R
C10A C 1.1632(6) 0.3237(2) 0.13736(16) 0.0394(11) Uani 1 1 d U
C11A C 1.1525(7) 0.2640(2) 0.13409(18) 0.0510(12) Uani 1 1 d U
H11A H 1.0903 0.2441 0.1509 0.061 Uiso 1 1 calc R
C12A C 1.2325(8) 0.2339(2) 0.10625(19) 0.0575(14) Uani 1 1 d U
H12A H 1.2240 0.1936 0.1045 0.069 Uiso 1 1 calc R
C13A C 1.3272(7) 0.2622(2) 0.08021(18) 0.0513(14) Uani 1 1 d U
C21A C 1.4975(10) 0.2525(3) 0.0269(2) 0.088(3) Uani 1 1 d U
H21F H 1.4544 0.2822 0.0102 0.131 Uiso 1 1 calc R
H21D H 1.5347 0.2235 0.0082 0.131 Uiso 1 1 calc R
H21E H 1.5687 0.2695 0.0436 0.131 Uiso 1 1 calc R
C14A C 1.3382(7) 0.3202(2) 0.08304(17) 0.0465(13) Uani 1 1 d U
H14A H 1.3998 0.3397 0.0658 0.056 Uiso 1 1 calc R
C15A C 1.2593(7) 0.3511(2) 0.11123(17) 0.0437(12) Uani 1 1 d U
H15A H 1.2699 0.3912 0.1130 0.052 Uiso 1 1 calc R
C26A C 1.0651(5) 0.5355(2) 0.09472(15) 0.0322(11) Uani 1 1 d U
H26A H 1.1131 0.5542 0.1184 0.039 Uiso 1 1 calc R
C25A C 1.1626(6) 0.5208(2) 0.05932(15) 0.0357(12) Uani 1 1 d U
H25A H 1.2336 0.4956 0.0709 0.043 Uiso 1 1 calc R
C21 C 0.8800(11) 0.1650(4) 0.0740(3) 0.118(3) Uani 1 1 d U
H21A H 0.8883 0.1505 0.1027 0.176 Uiso 1 1 calc R
H21B H 0.9534 0.1504 0.0570 0.176 Uiso 1 1 calc R
H21C H 0.7957 0.1522 0.0621 0.176 Uiso 1 1 calc R
C20A C 0.6699(8) 0.1185(3) 0.2393(2) 0.072(2) Uani 1 1 d U
H20F H 0.6297 0.1429 0.2179 0.107 Uiso 1 1 calc R
H2A2 H 0.6058 0.1116 0.2618 0.107 Uiso 1 1 calc R
H2A3 H 0.6957 0.0820 0.2267 0.107 Uiso 1 1 calc R
C2S C 0.5689(11) 0.0166(3) 0.1220(2) 0.093(2) Uani 1 1 d U
C1S C 0.7273(13) 0.0315(5) 0.1308(3) 0.145(4) Uani 1 1 d U
H1S1 H 0.7718 -0.0023 0.1420 0.218 Uiso 1 1 calc R
H1S2 H 0.7337 0.0628 0.1510 0.218 Uiso 1 1 calc R
H1S3 H 0.7698 0.0429 0.1045 0.218 Uiso 1 1 calc R
C5S C 0.5134(12) -0.0206(4) 0.1565(3) 0.118(3) Uani 1 1 d U
H5S1 H 0.4221 -0.0313 0.1497 0.178 Uiso 1 1 calc R
H5S2 H 0.5145 0.0005 0.1830 0.178 Uiso 1 1 calc R
H5S3 H 0.5676 -0.0551 0.1593 0.178 Uiso 1 1 calc R
C3S C 0.4949(13) 0.0729(4) 0.1161(3) 0.124(3) Uani 1 1 d U
H3S1 H 0.5413 0.0962 0.0948 0.149 Uiso 1 1 calc R
H3S2 H 0.4951 0.0944 0.1427 0.149 Uiso 1 1 calc R
C4S C 0.3458(13) 0.0624(4) 0.1015(3) 0.140(4) Uani 1 1 d U
H4S1 H 0.3448 0.0360 0.0777 0.211 Uiso 1 1 calc R
H4S2 H 0.3059 0.0987 0.0931 0.211 Uiso 1 1 calc R
H4S3 H 0.2951 0.0460 0.1247 0.211 Uiso 1 1 calc R
H8 H -0.008(11) 0.193(4) 0.480(3) 0.15(4) Uiso 1 1 d .
H7A H 0.424(9) 0.336(3) 0.455(3) 0.14(4) Uiso 1 1 d D

loop_
_atom_site_aniso_label
_atom_site_aniso_U_11
_atom_site_aniso_U_22
_atom_site_aniso_U_33
_atom_site_aniso_U_23
_atom_site_aniso_U_13
_atom_site_aniso_U_12
O7 0.040(3) 0.047(2) 0.040(2) 0.0121(17) 0.0031(19) -0.008(2)
O6 0.043(2) 0.0303(18) 0.0373(19) -0.0013(15) -0.0006(18) -0.0071(18)
O5 0.039(3) 0.0332(18) 0.041(2) 0.0149(15) 0.0054(18) 0.0018(18)
O1 0.058(3) 0.0260(17) 0.0341(18) 0.0094(15) 0.0129(19) 0.0059(18)
O10 0.048(3) 0.0281(18) 0.0292(18) 0.0058(14) 0.0131(18) 0.0094(17)
O11 0.034(2) 0.0301(17) 0.0343(19) -0.0026(15) 0.0079(17) -0.0036(17)
O2 0.081(3) 0.0253(19) 0.054(2) 0.0121(17) 0.021(2) 0.009(2)
O3 0.086(4) 0.0284(19) 0.057(2) 0.0066(17) 0.023(2) 0.013(2)
O12 0.062(3) 0.038(2) 0.061(3) -0.0192(18) -0.001(2) -0.006(2)
O13 0.062(3) 0.040(2) 0.0297(18) 0.0041(15) 0.0145(19) 0.014(2)
O14 0.091(4) 0.0244(18) 0.038(2) 0.0057(16) 0.021(2) -0.004(2)
O15 0.074(3) 0.0245(18) 0.0358(19) -0.0089(15) 0.005(2) -0.0072(19)
O4 0.112(5) 0.059(3) 0.096(4) -0.004(3) 0.066(4) 0.020(3)
O9 0.031(2) 0.0295(17) 0.045(2) 0.0009(15) -0.0016(18) 0.0021(17)
O8 0.045(3) 0.0270(18) 0.055(2) 0.0012(16) 0.006(2) -0.0101(18)
O12A 0.062(3) 0.048(2) 0.061(3) -0.029(2) -0.015(2) 0.009(2)
O11A 0.044(3) 0.0293(17) 0.0332(19) -0.0049(15) 0.0042(18) -0.0094(17)
O10A 0.057(3) 0.0242(17) 0.0333(19) 0.0054(14) 0.0124(19) 0.0037(18)
O1A 0.050(3) 0.0213(17) 0.0325(18) 0.0080(14) 0.0103(18) 0.0035(17)
O5A 0.034(2) 0.0339(18) 0.0392(19) 0.0150(15) 0.0047(18) 0.0009(18)
O6A 0.050(3) 0.0322(19) 0.041(2) 0.0048(16) -0.004(2) -0.0063(19)
O7A 0.069(3) 0.088(3) 0.047(2) -0.008(2) 0.015(2) 0.011(3)
O13A 0.046(3) 0.046(2) 0.033(2) 0.0029(17) 0.0102(19) 0.011(2)
O14A 0.074(3) 0.0290(18) 0.0376(19) -0.0026(15) 0.014(2) -0.011(2)
O15A 0.058(3) 0.0255(17) 0.0320(18) -0.0090(14) 0.0048(18) -0.0071(18)
O3A 0.177(6) 0.027(2) 0.076(3) 0.016(2) 0.071(4) 0.038(3)
O2A 0.090(4) 0.0216(19) 0.054(2) 0.0083(16) 0.025(2) 0.004(2)
O4A 0.102(4) 0.059(3) 0.082(3) -0.011(2) 0.055(3) 0.001(3)
O9A 0.048(3) 0.036(2) 0.052(2) 0.0061(16) 0.005(2) 0.0102(19)
O8A 0.054(3) 0.055(2) 0.049(2) 0.0201(19) 0.010(2) -0.013(2)
O1S 0.091(4) 0.090(3) 0.071(3) -0.021(3) 0.002(3) -0.016(3)
C24 0.028(3) 0.036(2) 0.034(2) 0.004(2) 0.004(2) -0.001(2)
C23 0.033(3) 0.035(2) 0.034(2) -0.001(2) 0.003(2) -0.003(2)
C22 0.037(3) 0.034(2) 0.033(2) 0.0031(19) 0.003(2) 0.003(2)
C2 0.045(3) 0.032(2) 0.032(2) 0.0069(19) -0.004(2) -0.002(2)
C1 0.048(2) 0.028(2) 0.030(2) 0.0071(18) 0.003(2) -0.001(2)
C8 0.048(2) 0.030(2) 0.031(2) 0.0008(18) 0.002(2) 0.005(2)
C7 0.047(2) 0.026(2) 0.0260(19) 0.0049(17) 0.002(2) -0.002(2)
C6 0.046(3) 0.028(2) 0.029(2) 0.0038(18) 0.004(2) 0.000(2)
C28 0.037(3) 0.029(2) 0.030(2) 0.0012(18) 0.002(2) 0.002(2)
C29 0.035(3) 0.030(2) 0.031(2) 0.0003(19) -0.001(2) 0.001(2)
C33 0.039(3) 0.035(3) 0.045(3) -0.005(2) 0.000(3) 0.001(2)
C3 0.050(3) 0.031(2) 0.035(2) 0.0035(19) 0.002(2) -0.002(2)
C9 0.046(3) 0.031(2) 0.029(2) 0.0037(18) 0.002(2) 0.000(2)
C4 0.058(3) 0.029(2) 0.037(2) 0.002(2) 0.003(2) 0.007(2)
C5 0.049(3) 0.035(2) 0.031(2) 0.0024(19) 0.009(2) 0.002(2)
C30 0.036(3) 0.032(2) 0.027(2) 0.0017(19) 0.004(2) 0.011(2)
C31 0.040(3) 0.027(2) 0.026(2) 0.0005(18) 0.000(2) -0.001(2)
C32 0.031(3) 0.023(2) 0.028(2) -0.0038(18) 0.001(2) -0.002(2)
C10 0.043(3) 0.035(2) 0.033(2) 0.0068(19) 0.006(2) 0.000(2)
C15 0.053(3) 0.034(2) 0.042(2) 0.007(2) 0.008(2) 0.001(2)
C14 0.058(3) 0.049(2) 0.047(2) 0.008(2) 0.016(2) 0.000(2)
C13 0.067(3) 0.048(3) 0.050(3) 0.002(2) 0.023(3) 0.002(3)
C12 0.068(3) 0.044(3) 0.055(3) 0.001(2) 0.021(3) -0.002(3)
C11 0.056(3) 0.039(2) 0.043(2) 0.008(2) 0.015(2) -0.004(2)
C16 0.048(3) 0.030(2) 0.030(2) 0.0050(19) 0.005(2) -0.001(2)
C17 0.054(3) 0.033(2) 0.029(2) 0.001(2) 0.006(2) 0.002(2)
C18 0.062(4) 0.031(3) 0.039(3) -0.004(2) 0.004(3) -0.001(3)
C19 0.090(5) 0.046(3) 0.058(4) 0.014(3) -0.002(4) -0.013(4)
C20 0.097(6) 0.049(3) 0.056(4) -0.008(3) -0.005(4) -0.011(4)
C26 0.036(3) 0.026(2) 0.033(2) 0.0028(19) -0.001(2) -0.005(2)
C25 0.034(3) 0.025(2) 0.041(3) 0.004(2) -0.002(2) 0.000(2)
C27 0.066(5) 0.063(4) 0.046(3) -0.005(3) 0.007(3) -0.007(4)
C33A 0.044(3) 0.032(3) 0.041(3) -0.003(2) 0.000(3) 0.004(2)
C29A 0.036(3) 0.030(2) 0.033(2) -0.001(2) 0.001(2) 0.002(2)
C28A 0.039(3) 0.030(2) 0.029(2) -0.0001(18) 0.001(2) 0.000(2)
C6A 0.045(3) 0.028(2) 0.034(2) 0.0095(19) 0.004(2) -0.003(2)
C7A 0.042(2) 0.0239(19) 0.035(2) 0.0048(18) 0.002(2) 0.0021(19)
C8A 0.045(2) 0.027(2) 0.031(2) 0.0016(18) 0.009(2) 0.002(2)
C1A 0.050(2) 0.032(2) 0.034(2) 0.0047(18) 0.008(2) -0.001(2)
C2A 0.044(2) 0.0253(19) 0.0331(19) 0.0046(17) 0.005(2) -0.0046(19)
C22A 0.038(3) 0.029(2) 0.035(2) 0.0035(19) -0.001(2) -0.002(2)
C23A 0.052(3) 0.037(2) 0.038(2) -0.002(2) -0.001(3) 0.002(2)
C24A 0.038(3) 0.044(3) 0.037(2) 0.004(2) 0.000(2) 0.007(2)
C27A 0.102(6) 0.056(4) 0.053(3) -0.007(3) -0.012(4) -0.011(4)
C30A 0.038(3) 0.025(2) 0.027(2) 0.0048(18) 0.001(2) 0.003(2)
C31A 0.041(3) 0.027(2) 0.026(2) 0.0012(18) -0.001(2) -0.001(2)
C32A 0.035(3) 0.028(2) 0.026(2) 0.0027(19) -0.005(2) -0.005(2)
C5A 0.061(3) 0.033(2) 0.038(2) 0.006(2) 0.020(2) 0.002(2)
C4A 0.062(3) 0.031(2) 0.041(2) 0.007(2) 0.014(2) 0.006(2)
C9A 0.049(3) 0.027(2) 0.032(2) 0.0024(18) 0.009(2) 0.004(2)
C3A 0.053(3) 0.027(2) 0.035(2) 0.0061(18) 0.007(2) -0.001(2)
C16A 0.043(3) 0.028(2) 0.037(2) 0.006(2) 0.007(2) 0.004(2)
C17A 0.059(3) 0.033(3) 0.048(3) 0.004(2) -0.006(3) 0.004(3)
C18A 0.061(4) 0.026(2) 0.051(3) 0.000(2) -0.004(3) 0.002(3)
C19A 0.076(5) 0.039(3) 0.070(4) 0.017(3) 0.002(4) -0.003(3)
C10A 0.051(3) 0.027(2) 0.040(2) 0.0045(19) 0.012(2) -0.001(2)
C11A 0.064(3) 0.040(2) 0.049(2) 0.003(2) 0.021(2) 0.002(2)
C12A 0.075(3) 0.037(2) 0.060(3) 0.000(2) 0.023(3) 0.003(3)
C13A 0.063(3) 0.042(3) 0.049(3) 0.002(2) 0.016(3) 0.006(3)
C21A 0.105(6) 0.079(5) 0.079(4) -0.002(4) 0.051(5) 0.017(5)
C14A 0.051(3) 0.042(2) 0.046(3) 0.005(2) 0.016(2) 0.003(2)
C15A 0.053(3) 0.034(2) 0.044(2) 0.004(2) 0.011(2) -0.002(2)
C26A 0.029(3) 0.030(2) 0.038(2) 0.005(2) -0.007(2) 0.001(2)
C25A 0.033(3) 0.036(2) 0.038(2) 0.012(2) 0.000(2) -0.004(2)
C21 0.133(7) 0.089(6) 0.131(6) -0.008(5) 0.065(6) -0.001(6)
C20A 0.075(5) 0.046(3) 0.093(5) -0.005(3) -0.008(4) -0.001(4)
C2S 0.140(7) 0.068(4) 0.070(4) -0.006(4) 0.005(5) -0.022(5)
C1S 0.184(9) 0.146(7) 0.105(6) -0.019(6) -0.008(7) -0.060(7)
C5S 0.164(8) 0.111(6) 0.080(5) 0.016(4) -0.004(6) -0.036(6)
C3S 0.179(8) 0.094(5) 0.098(5) -0.006(4) 0.005(6) -0.018(6)
C4S 0.165(9) 0.121(7) 0.135(7) -0.019(6) 0.013(7) 0.034(7)

loop_
_atom_type_symbol
_atom_type_description
_atom_type_scat_dispersion_real
_atom_type_scat_dispersion_imag
_atom_type_scat_source
C C 0.0033 0.0016 'International Tables Vol C Tables 4.2.6.8 and 6.1.1.4'
H H 0.0000 0.0000 'International Tables Vol C Tables 4.2.6.8 and 6.1.1.4'
O O 0.0106 0.0060 'International Tables Vol C Tables 4.2.6.8 and 6.1.1.4'

loop_
_geom_angle_atom_site_label_1
_geom_angle_atom_site_label_2
_geom_angle_atom_site_label_3
_geom_angle
C24 O7 H4 109.5
C22 O6 C23 116.1(4)
C2 O5 C22 114.2(4)
C8 O1 C1 122.8(4)
C6 O10 C28 120.7(4)
C28 O11 C29 112.1(4)
C4 O3 H1 109.5
C33 O12 H12B 106.8
C30 O13 H7 109.5
C31 O14 H8 116(5)
C32 O15 H15C 114.7
C13 O4 C21 118.0(6)
C25 O8 H3 109.5
C33A O12A H6A 109.5
C28A O11A C29A 111.1(4)
C6A O10A C28A 119.6(4)
C8A O1A C1A 121.4(4)
C2A O5A C22A 116.5(4)
C22A O6A C23A 116.4(4)
C24A O7A H7B 109.5
C30A O13A H7A 112(7)
C31A O14A H8A 109.5
C32A O15A H15B 142.2
C4A O3A H1A 109.5
C13A O4A C21A 117.7(5)
C26A O9A H2A 109.5
C25A O8A H8B 101.5
O7 C24 C25 112.6(4)
O7 C24 C23 108.9(4)
C25 C24 C23 109.2(4)
O7 C24 H24 108.7
C25 C24 H24 108.7
C23 C24 H24 108.7
O6 C23 C27 104.7(4)
O6 C23 C24 110.0(4)
C27 C23 C24 112.8(4)
O6 C23 H23 109.8
C27 C23 H23 109.8
C24 C23 H23 109.8
O6 C22 O5 109.2(4)
O6 C22 C26 113.3(4)
O5 C22 C26 106.0(4)
O6 C22 H22 109.4
O5 C22 H22 109.4
C26 C22 H22 109.4
C1 C2 O5 119.9(5)
C1 C2 C3 122.1(5)
O5 C2 C3 118.0(4)
C2 C1 O1 119.8(5)
C2 C1 C10 130.9(5)
O1 C1 C10 109.3(4)
O1 C8 C7 116.0(4)
O1 C8 C9 118.8(4)
C7 C8 C9 125.1(5)
C8 C7 C6 115.6(4)
C8 C7 C16 120.7(4)
C6 C7 C16 123.4(4)
O10 C6 C7 114.4(4)
O10 C6 C5 121.7(5)
C7 C6 C5 123.9(4)
O10 C28 O11 108.4(4)
O10 C28 C32 107.3(4)
O11 C28 C32 109.1(4)
O10 C28 H28 110.6
O11 C28 H28 110.6
C32 C28 H28 110.6
O11 C29 C33 107.6(4)
O11 C29 C30 108.5(4)
C33 C29 C30 115.8(4)
O11 C29 H29 108.3
C33 C29 H29 108.3
C30 C29 H29 108.3
O12 C33 C29 110.5(4)
O12 C33 H33B 109.5
C29 C33 H33B 109.5
O12 C33 H33A 109.5
C29 C33 H33A 109.5
H33B C33 H33A 108.1
O2 C3 C9 121.9(5)
O2 C3 C2 123.4(5)
C9 C3 C2 114.7(4)
C8 C9 C4 116.5(4)
C8 C9 C3 121.7(5)
C4 C9 C3 121.8(5)
O3 C4 C5 118.4(5)
O3 C4 C9 121.0(5)
C5 C4 C9 120.6(5)
C6 C5 C4 118.0(5)
C6 C5 H5 121.0
C4 C5 H5 121.0
O13 C30 C29 109.8(4)
O13 C30 C31 110.3(4)
C29 C30 C31 109.8(4)
O13 C30 H30 109.0
C29 C30 H30 109.0
C31 C30 H30 109.0
O14 C31 C32 107.7(4)
O14 C31 C30 113.2(4)
C32 C31 C30 109.8(4)
O14 C31 H31 108.7
C32 C31 H31 108.7
C30 C31 H31 108.7
O15 C32 C31 109.5(4)
O15 C32 C28 109.8(4)
C31 C32 C28 109.6(4)
O15 C32 H32 109.3
C31 C32 H32 109.3
C28 C32 H32 109.3
C11 C10 C15 117.6(5)
C11 C10 C1 119.1(5)
C15 C10 C1 123.4(5)
C14 C15 C10 122.1(5)
C14 C15 H15 118.9
C10 C15 H15 118.9
C15 C14 C13 118.7(6)
C15 C14 H14 120.6
C13 C14 H14 120.6
O4 C13 C12 125.3(5)
O4 C13 C14 114.9(6)
C12 C13 C14 119.8(6)
C13 C12 C11 120.0(5)
C13 C12 H12 120.0
C11 C12 H12 120.0
C12 C11 C10 121.8(6)
C12 C11 H11 119.1
C10 C11 H11 119.1
C17 C16 C7 111.1(5)
C17 C16 H16B 109.4
C7 C16 H16B 109.4
C17 C16 H16A 109.4
C7 C16 H16A 109.4
H16B C16 H16A 108.0
C18 C17 C16 128.1(5)
C18 C17 H17 116.0
C16 C17 H17 116.0
C17 C18 C19 123.9(5)
C17 C18 C20 122.0(5)
C19 C18 C20 114.1(5)
C18 C19 H19B 109.5
C18 C19 H19C 109.5
H19B C19 H19C 109.5
C18 C19 H19A 109.5
H19B C19 H19A 109.5
H19C C19 H19A 109.5
C18 C20 H20D 109.5
C18 C20 H20E 109.5
H20D C20 H20E 109.5
C18 C20 H20C 109.5
H20D C20 H20C 109.5
H20E C20 H20C 109.5
O9 C26 C25 110.9(4)
O9 C26 C22 104.9(4)
C25 C26 C22 112.6(4)
O9 C26 H26 109.4
C25 C26 H26 109.4
C22 C26 H26 109.4
O8 C25 C26 112.5(4)
O8 C25 C24 112.4(4)
C26 C25 C24 110.8(4)
O8 C25 H25 106.9
C26 C25 H25 106.9
C24 C25 H25 106.9
C23 C27 H27A 109.5
C23 C27 H27B 109.5
H27A C27 H27B 109.5
C23 C27 H27C 109.5
H27A C27 H27C 109.5
H27B C27 H27C 109.5
O12A C33A C29A 108.9(4)
O12A C33A H33D 109.9
C29A C33A H33D 109.9
O12A C33A H33C 109.9
C29A C33A H33C 109.9
H33D C33A H33C 108.3
O11A C29A C33A 109.2(5)
O11A C29A C30A 109.3(4)
C33A C29A C30A 113.5(4)
O11A C29A H29A 108.2
C33A C29A H29A 108.2
C30A C29A H29A 108.2
O11A C28A O10A 107.7(4)
O11A C28A C32A 109.1(4)
O10A C28A C32A 106.0(4)
O11A C28A H28A 111.3
O10A C28A H28A 111.3
C32A C28A H28A 111.3
C7A C6A O10A 114.3(4)
C7A C6A C5A 124.4(4)
O10A C6A C5A 121.2(5)
C6A C7A C8A 115.0(4)
C6A C7A C16A 121.6(4)
C8A C7A C16A 123.3(4)
O1A C8A C7A 116.3(4)
O1A C8A C9A 120.5(4)
C7A C8A C9A 123.2(5)
C2A C1A O1A 120.8(5)
C2A C1A C10A 129.3(5)
O1A C1A C10A 109.9(4)
C1A C2A O5A 120.1(5)
C1A C2A C3A 121.3(4)
O5A C2A C3A 118.5(4)
O6A C22A O5A 111.9(4)
O6A C22A C26A 113.2(4)
O5A C22A C26A 105.2(4)
O6A C22A H57 108.8
O5A C22A H57 108.8
C26A C22A H57 108.8
O6A C23A C24A 112.0(4)
O6A C23A C27A 102.9(5)
C24A C23A C27A 113.1(5)
O6A C23A H23A 109.6
C24A C23A H23A 109.6
C27A C23A H23A 109.6
O7A C24A C25A 110.2(5)
O7A C24A C23A 107.6(4)
C25A C24A C23A 109.7(4)
O7A C24A H24A 109.8
C25A C24A H24A 109.8
C23A C24A H24A 109.8
C23A C27A H27D 109.5
C23A C27A H27E 109.5
H27D C27A H27E 109.5
C23A C27A H27F 109.5
H27D C27A H27F 109.5
H27E C27A H27F 109.5
O13A C30A C31A 109.3(4)
O13A C30A C29A 111.6(4)
C31A C30A C29A 110.9(4)
O13A C30A H30A 108.3
C31A C30A H30A 108.3
C29A C30A H30A 108.3
O14A C31A C32A 109.3(4)
O14A C31A C30A 110.6(4)
C32A C31A C30A 109.8(4)
O14A C31A H31A 109.0
C32A C31A H31A 109.0
C30A C31A H31A 109.0
O15A C32A C31A 109.6(4)
O15A C32A C28A 111.2(4)
C31A C32A C28A 107.7(4)
O15A C32A H32A 109.4
C31A C32A H32A 109.4
C28A C32A H32A 109.4
C4A C5A C6A 118.5(5)
C4A C5A H5A 120.7
C6A C5A H5A 120.7
O3A C4A C5A 118.8(5)
O3A C4A C9A 120.5(5)
C5A C4A C9A 120.5(5)
C4A C9A C8A 118.2(4)
C4A C9A C3A 121.8(4)
C8A C9A C3A 119.9(5)
O2A C3A C9A 121.3(5)
O2A C3A C2A 122.7(4)
C9A C3A C2A 115.9(4)
C17A C16A C7A 112.5(5)
C17A C16A H16D 109.1
C7A C16A H16D 109.1
C17A C16A H16C 109.1
C7A C16A H16C 109.1
H16D C16A H16C 107.8
C18A C17A C16A 129.7(6)
C18A C17A H17A 115.1
C16A C17A H17A 115.1
C17A C18A C19A 124.0(6)
C17A C18A C20A 122.0(6)
C19A C18A C20A 114.0(5)
C18A C19A H19D 109.5
C18A C19A H19E 109.5
H19D C19A H19E 109.5
C18A C19A H19F 109.5
H19D C19A H19F 109.5
H19E C19A H19F 109.5
C11A C10A C15A 117.0(5)
C11A C10A C1A 121.0(5)
C15A C10A C1A 122.0(4)
C12A C11A C10A 120.4(6)
C12A C11A H11A 119.8
C10A C11A H11A 119.8
C11A C12A C13A 121.6(5)
C11A C12A H12A 119.2
C13A C12A H12A 119.2
C14A C13A O4A 126.5(6)
C14A C13A C12A 118.5(6)
O4A C13A C12A 115.0(5)
O4A C21A H21F 109.5
O4A C21A H21D 109.5
H21F C21A H21D 109.5
O4A C21A H21E 109.5
H21F C21A H21E 109.5
H21D C21A H21E 109.5
C13A C14A C15A 120.7(6)
C13A C14A H14A 119.7
C15A C14A H14A 119.7
C14A C15A C10A 121.8(5)
C14A C15A H15A 119.1
C10A C15A H15A 119.1
O9A C26A C25A 110.4(4)
O9A C26A C22A 104.5(4)
C25A C26A C22A 111.2(4)
O9A C26A H26A 110.2
C25A C26A H26A 110.2
C22A C26A H26A 110.2
O8A C25A C24A 111.0(4)
O8A C25A C26A 110.0(4)
C24A C25A C26A 110.3(5)
O8A C25A H25A 108.5
C24A C25A H25A 108.5
C26A C25A H25A 108.5
O4 C21 H21A 109.5
O4 C21 H21B 109.5
H21A C21 H21B 109.5
O4 C21 H21C 109.5
H21A C21 H21C 109.5
H21B C21 H21C 109.5
C18A C20A H20F 109.5
C18A C20A H2A2 109.5
H20F C20A H2A2 109.5
C18A C20A H2A3 109.5
H20F C20A H2A3 109.5
H2A2 C20A H2A3 109.5
O1S C2S C5S 110.7(6)
O1S C2S C3S 107.4(7)
C5S C2S C3S 114.0(9)
O1S C2S C1S 105.6(8)
C5S C2S C1S 110.7(8)
C3S C2S C1S 108.0(8)
C2S C1S H1S1 109.5
C2S C1S H1S2 109.5
H1S1 C1S H1S2 109.5
C2S C1S H1S3 109.5
H1S1 C1S H1S3 109.5
H1S2 C1S H1S3 109.5
C2S C5S H5S1 109.5
C2S C5S H5S2 109.5
H5S1 C5S H5S2 109.5
C2S C5S H5S3 109.5
H5S1 C5S H5S3 109.5
H5S2 C5S H5S3 109.5
C2S C3S C4S 111.3(8)
C2S C3S H3S1 109.4
C4S C3S H3S1 109.4
C2S C3S H3S2 109.4
C4S C3S H3S2 109.4
H3S1 C3S H3S2 108.0
C3S C4S H4S1 109.5
C3S C4S H4S2 109.5
H4S1 C4S H4S2 109.5
C3S C4S H4S3 109.5
H4S1 C4S H4S3 109.5
H4S2 C4S H4S3 109.5

loop_
_geom_bond_atom_site_label_1
_geom_bond_atom_site_label_2
_geom_bond_distance
O7 C24 1.433(6)
O7 H4 0.8200
O6 C22 1.394(5)
O6 C23 1.461(6)
O5 C2 1.388(6)
O5 C22 1.465(6)
O1 C8 1.361(6)
O1 C1 1.360(5)
O10 C6 1.373(5)
O10 C28 1.390(6)
O11 C28 1.409(6)
O11 C29 1.438(6)
O2 C3 1.243(6)
O3 C4 1.351(6)
O3 H1 0.8200
O12 C33 1.418(7)
O12 H12B 0.8611
O13 C30 1.445(6)
O13 H7 0.8200
O14 C31 1.417(6)
O14 H8 0.98(9)
O15 C32 1.421(5)
O15 H15C 0.8608
O4 C13 1.351(7)
O4 C21 1.412(9)
O9 C26 1.456(6)
O8 C25 1.429(5)
O8 H3 0.8200
O12A C33A 1.411(7)
O12A H6A 0.8200
O11A C28A 1.408(6)
O11A C29A 1.414(6)
O10A C6A 1.384(6)
O10A C28A 1.424(6)
O1A C8A 1.357(6)
O1A C1A 1.379(6)
O5A C2A 1.385(5)
O5A C22A 1.446(6)
O6A C22A 1.385(6)
O6A C23A 1.449(7)
O7A C24A 1.407(7)
O7A H7B 0.8200
O13A C30A 1.437(6)
O13A H7A 0.82(2)
O14A C31A 1.419(5)
O14A H8A 0.8200
O15A C32A 1.411(5)
O15A H15B 0.8557
O3A C4A 1.351(6)
O3A H1A 0.8200
O2A C3A 1.254(6)
O4A C13A 1.364(7)
O4A C21A 1.418(8)
O9A C26A 1.435(6)
O9A H2A 0.8200
O8A C25A 1.428(6)
O8A H8B 0.8711
O1S C2S 1.433(8)
C24 C25 1.508(7)
C24 C23 1.512(7)
C24 H24 0.9800
C23 C27 1.517(7)
C23 H23 0.9800
C22 C26 1.523(6)
C22 H22 0.9800
C2 C1 1.349(7)
C2 C3 1.453(8)
C1 C10 1.471(7)
C8 C7 1.376(7)
C8 C9 1.391(7)
C7 C6 1.383(7)
C7 C16 1.516(7)
C6 C5 1.394(7)
C28 C32 1.513(6)
C28 H28 0.9800
C29 C33 1.505(7)
C29 C30 1.507(6)
C29 H29 0.9800
C33 H33B 0.9700
C33 H33A 0.9700
C3 C9 1.428(7)
C9 C4 1.421(8)
C4 C5 1.399(7)
C5 H5 0.9300
C30 C31 1.523(7)
C30 H30 0.9800
C31 C32 1.506(7)
C31 H31 0.9800
C32 H32 0.9800
C10 C11 1.378(7)
C10 C15 1.388(8)
C15 C14 1.374(8)
C15 H15 0.9300
C14 C13 1.401(8)
C14 H14 0.9300
C13 C12 1.374(9)
C12 C11 1.374(8)
C12 H12 0.9300
C11 H11 0.9300
C16 C17 1.497(7)
C16 H16B 0.9700
C16 H16A 0.9700
C17 C18 1.328(7)
C17 H17 0.9300
C18 C19 1.490(7)
C18 C20 1.491(8)
C19 H19B 0.9600
C19 H19C 0.9600
C19 H19A 0.9600
C20 H20D 0.9600
C20 H20E 0.9600
C20 H20C 0.9600
C26 C25 1.483(7)
C26 H26 0.9800
C25 H25 0.9800
C27 H27A 0.9600
C27 H27B 0.9600
C27 H27C 0.9600
C33A C29A 1.507(7)
C33A H33D 0.9700
C33A H33C 0.9700
C29A C30A 1.535(6)
C29A H29A 0.9800
C28A C32A 1.522(6)
C28A H28A 0.9800
C6A C7A 1.378(7)
C6A C5A 1.387(7)
C7A C8A 1.396(7)
C7A C16A 1.498(7)
C8A C9A 1.399(7)
C1A C2A 1.341(7)
C1A C10A 1.461(7)
C2A C3A 1.455(7)
C22A C26A 1.526(7)
C22A H57 0.9800
C23A C24A 1.512(7)
C23A C27A 1.553(8)
C23A H23A 0.9800
C24A C25A 1.500(7)
C24A H24A 0.9800
C27A H27D 0.9600
C27A H27E 0.9600
C27A H27F 0.9600
C30A C31A 1.526(6)
C30A H30A 0.9800
C31A C32A 1.507(7)
C31A H31A 0.9800
C32A H32A 0.9800
C5A C4A 1.374(7)
C5A H5A 0.9300
C4A C9A 1.394(7)
C9A C3A 1.435(7)
C16A C17A 1.484(8)
C16A H16D 0.9700
C16A H16C 0.9700
C17A C18A 1.306(7)
C17A H17A 0.9300
C18A C19A 1.502(8)
C18A C20A 1.528(9)
C19A H19D 0.9600
C19A H19E 0.9600
C19A H19F 0.9600
C10A C11A 1.382(7)
C10A C15A 1.403(8)
C11A C12A 1.365(8)
C11A H11A 0.9300
C12A C13A 1.401(9)
C12A H12A 0.9300
C13A C14A 1.341(7)
C21A H21F 0.9600
C21A H21D 0.9600
C21A H21E 0.9600
C14A C15A 1.376(8)
C14A H14A 0.9300
C15A H15A 0.9300
C26A C25A 1.507(7)
C26A H26A 0.9800
C25A H25A 0.9800
C21 H21A 0.9600
C21 H21B 0.9600
C21 H21C 0.9600
C20A H20F 0.9600
C20A H2A2 0.9600
C20A H2A3 0.9600
C2S C5S 1.484(11)
C2S C3S 1.498(13)
C2S C1S 1.626(15)
C1S H1S1 0.9600
C1S H1S2 0.9600
C1S H1S3 0.9600
C5S H5S1 0.9600
C5S H5S2 0.9600
C5S H5S3 0.9600
C3S C4S 1.562(15)
C3S H3S1 0.9700
C3S H3S2 0.9700
C4S H4S1 0.9600
C4S H4S2 0.9600
C4S H4S3 0.9600

loop_
_geom_torsion_atom_site_label_1
_geom_torsion_atom_site_label_2
_geom_torsion_atom_site_label_3
_geom_torsion_atom_site_label_4
_geom_torsion
C22 O6 C23 C27 -176.6(4)
C22 O6 C23 C24 -55.2(5)
O7 C24 C23 O6 -179.1(4)
C25 C24 C23 O6 57.6(6)
O7 C24 C23 C27 -62.6(6)
C25 C24 C23 C27 174.1(5)
C23 O6 C22 O5 -69.0(5)
C23 O6 C22 C26 48.9(6)
C2 O5 C22 O6 -108.9(4)
C2 O5 C22 C26 128.6(4)
C22 O5 C2 C1 128.8(5)
C22 O5 C2 C3 -53.6(6)
O5 C2 C1 O1 175.2(5)
C3 C2 C1 O1 -2.4(8)
O5 C2 C1 C10 -5.2(9)
C3 C2 C1 C10 177.2(6)
C8 O1 C1 C2 2.7(8)
C8 O1 C1 C10 -177.0(5)
C1 O1 C8 C7 -177.8(5)
C1 O1 C8 C9 -0.5(8)
O1 C8 C7 C6 179.4(5)
C9 C8 C7 C6 2.4(8)
O1 C8 C7 C16 -6.0(8)
C9 C8 C7 C16 177.0(5)
C28 O10 C6 C7 -174.1(5)
C28 O10 C6 C5 8.2(8)
C8 C7 C6 O10 -174.8(5)
C16 C7 C6 O10 10.7(8)
C8 C7 C6 C5 2.9(8)
C16 C7 C6 C5 -171.6(5)
C6 O10 C28 O11 -69.0(5)
C6 O10 C28 C32 173.3(4)
C29 O11 C28 O10 178.9(4)
C29 O11 C28 C32 -64.5(5)
C28 O11 C29 C33 -169.9(4)
C28 O11 C29 C30 64.2(5)
O11 C29 C33 O12 -54.4(5)
C30 C29 C33 O12 67.0(6)
C1 C2 C3 O2 -179.4(6)
O5 C2 C3 O2 3.0(8)
C1 C2 C3 C9 0.0(8)
O5 C2 C3 C9 -177.6(5)
O1 C8 C9 C4 176.6(5)
C7 C8 C9 C4 -6.4(8)
O1 C8 C9 C3 -2.0(8)
C7 C8 C9 C3 175.0(6)
O2 C3 C9 C8 -178.4(5)
C2 C3 C9 C8 2.2(8)
O2 C3 C9 C4 3.0(9)
C2 C3 C9 C4 -176.4(5)
C8 C9 C4 O3 -176.4(5)
C3 C9 C4 O3 2.2(9)
C8 C9 C4 C5 5.4(8)
C3 C9 C4 C5 -176.0(5)
O10 C6 C5 C4 174.0(5)
C7 C6 C5 C4 -3.6(9)
O3 C4 C5 C6 -179.0(5)
C9 C4 C5 C6 -0.8(8)
O11 C29 C30 O13 -179.2(4)
C33 C29 C30 O13 59.8(6)
O11 C29 C30 C31 -57.7(6)
C33 C29 C30 C31 -178.7(5)
O13 C30 C31 O14 -63.7(6)
C29 C30 C31 O14 175.1(5)
O13 C30 C31 C32 175.8(4)
C29 C30 C31 C32 54.7(6)
O14 C31 C32 O15 61.4(5)
C30 C31 C32 O15 -174.9(4)
O14 C31 C32 C28 -178.1(4)
C30 C31 C32 C28 -54.4(6)
O10 C28 C32 O15 -63.8(6)
O11 C28 C32 O15 178.9(4)
O10 C28 C32 C31 175.9(4)
O11 C28 C32 C31 58.6(6)
C2 C1 C10 C11 -156.3(6)
O1 C1 C10 C11 23.3(7)
C2 C1 C10 C15 25.0(10)
O1 C1 C10 C15 -155.4(5)
C11 C10 C15 C14 -0.9(9)
C1 C10 C15 C14 177.8(5)
C10 C15 C14 C13 1.7(9)
C21 O4 C13 C12 -6.5(12)
C21 O4 C13 C14 173.1(8)
C15 C14 C13 O4 178.8(6)
C15 C14 C13 C12 -1.6(10)
O4 C13 C12 C11 -179.6(7)
C14 C13 C12 C11 0.9(10)
C13 C12 C11 C10 -0.1(10)
C15 C10 C11 C12 0.1(9)
C1 C10 C11 C12 -178.7(6)
C8 C7 C16 C17 -79.1(7)
C6 C7 C16 C17 95.0(6)
C7 C16 C17 C18 -131.5(6)
C16 C17 C18 C19 -1.0(10)
C16 C17 C18 C20 177.7(6)
O6 C22 C26 O9 74.1(5)
O5 C22 C26 O9 -166.2(4)
O6 C22 C26 C25 -46.6(6)
O5 C22 C26 C25 73.1(5)
O9 C26 C25 O8 60.9(5)
C22 C26 C25 O8 178.1(4)
O9 C26 C25 C24 -65.8(5)
C22 C26 C25 C24 51.4(6)
O7 C24 C25 O8 54.6(6)
C23 C24 C25 O8 175.7(4)
O7 C24 C25 C26 -178.6(4)
C23 C24 C25 C26 -57.5(6)
C28A O11A C29A C33A -172.7(4)
C28A O11A C29A C30A 62.7(5)
O12A C33A C29A O11A -67.7(5)
O12A C33A C29A C30A 54.5(6)
C29A O11A C28A O10A 177.1(4)
C29A O11A C28A C32A -68.3(5)
C6A O10A C28A O11A -77.1(5)
C6A O10A C28A C32A 166.2(4)
C28A O10A C6A C7A -163.6(5)
C28A O10A C6A C5A 17.9(8)
O10A C6A C7A C8A -178.0(5)
C5A C6A C7A C8A 0.5(9)
O10A C6A C7A C16A 6.2(8)
C5A C6A C7A C16A -175.3(6)
C1A O1A C8A C7A -179.4(5)
C1A O1A C8A C9A -0.7(8)
C6A C7A C8A O1A 178.5(5)
C16A C7A C8A O1A -5.7(8)
C6A C7A C8A C9A -0.1(8)
C16A C7A C8A C9A 175.6(6)
C8A O1A C1A C2A 0.6(8)
C8A O1A C1A C10A -178.4(5)
O1A C1A C2A O5A 178.7(5)
C10A C1A C2A O5A -2.5(10)
O1A C1A C2A C3A 1.8(9)
C10A C1A C2A C3A -179.4(6)
C22A O5A C2A C1A 127.3(5)
C22A O5A C2A C3A -55.8(6)
C23A O6A C22A O5A -69.2(5)
C23A O6A C22A C26A 49.5(6)
C2A O5A C22A O6A -83.5(5)
C2A O5A C22A C26A 153.2(4)
C22A O6A C23A C24A -52.3(6)
C22A O6A C23A C27A -174.0(4)
O6A C23A C24A O7A 174.2(4)
C27A C23A C24A O7A -70.2(6)
O6A C23A C24A C25A 54.3(6)
C27A C23A C24A C25A 170.0(5)
O11A C29A C30A O13A -176.1(4)
C33A C29A C30A O13A 61.8(6)
O11A C29A C30A C31A -54.0(6)
C33A C29A C30A C31A -176.1(5)
O13A C30A C31A O14A -63.9(5)
C29A C30A C31A O14A 172.6(5)
O13A C30A C31A C32A 175.3(4)
C29A C30A C31A C32A 51.8(6)
O14A C31A C32A O15A 62.1(5)
C30A C31A C32A O15A -176.3(4)
O14A C31A C32A C28A -176.7(4)
C30A C31A C32A C28A -55.2(5)
O11A C28A C32A O15A -176.7(4)
O10A C28A C32A O15A -61.0(6)
O11A C28A C32A C31A 63.2(6)
O10A C28A C32A C31A 178.9(4)
C7A C6A C5A C4A 0.9(10)
O10A C6A C5A C4A 179.3(6)
C6A C5A C4A O3A -178.4(6)
C6A C5A C4A C9A -2.8(10)
O3A C4A C9A C8A 178.7(6)
C5A C4A C9A C8A 3.1(9)
O3A C4A C9A C3A 0.1(10)
C5A C4A C9A C3A -175.5(6)
O1A C8A C9A C4A 179.8(5)
C7A C8A C9A C4A -1.6(9)
O1A C8A C9A C3A -1.6(8)
C7A C8A C9A C3A 177.0(6)
C4A C9A C3A O2A 0.9(9)
C8A C9A C3A O2A -177.7(6)
C4A C9A C3A C2A -177.7(6)
C8A C9A C3A C2A 3.7(8)
C1A C2A C3A O2A 177.5(6)
O5A C2A C3A O2A 0.7(9)
C1A C2A C3A C9A -3.9(9)
O5A C2A C3A C9A 179.2(5)
C6A C7A C16A C17A 74.0(7)
C8A C7A C16A C17A -101.5(6)
C7A C16A C17A C18A -140.0(6)
C16A C17A C18A C19A -2.6(10)
C16A C17A C18A C20A 177.7(6)
C2A C1A C10A C11A -156.8(6)
O1A C1A C10A C11A 22.1(8)
C2A C1A C10A C15A 24.1(10)
O1A C1A C10A C15A -157.0(5)
C15A C10A C11A C12A -0.3(10)
C1A C10A C11A C12A -179.5(6)
C10A C11A C12A C13A -0.2(11)
C21A O4A C13A C14A -1.5(11)
C21A O4A C13A C12A 179.3(7)
C11A C12A C13A C14A 0.0(11)
C11A C12A C13A O4A 179.3(6)
O4A C13A C14A C15A -178.5(6)
C12A C13A C14A C15A 0.7(10)
C13A C14A C15A C10A -1.2(10)
C11A C10A C15A C14A 1.0(9)
C1A C10A C15A C14A -179.9(6)
O6A C22A C26A O9A 69.3(5)
O5A C22A C26A O9A -168.3(4)
O6A C22A C26A C25A -49.9(6)
O5A C22A C26A C25A 72.6(5)
O7A C24A C25A O8A 63.3(6)
C23A C24A C25A O8A -178.4(5)
O7A C24A C25A C26A -174.6(4)
C23A C24A C25A C26A -56.4(6)
O9A C26A C25A O8A 61.0(6)
C22A C26A C25A O8A 176.5(4)
O9A C26A C25A C24A -61.7(5)
C22A C26A C25A C24A 53.8(5)
O1S C2S C3S C4S 59.1(11)
C5S C2S C3S C4S -63.9(11)
C1S C2S C3S C4S 172.5(8)
